data_7039427
loop_
_publ_author_name
'Anti\~nolo, Antonio'
'Carrillo-Hermosilla, Fernando'
'Fern\'andez-Gal\'an, Rafael'
'Mart\'inez-Ferrer, Jaime'
'Alonso-Moreno, Carlos'
'Bravo, Iv\'an'
'Moreno-Bl\'azquez, Sonia'
'Salgado, Manuel'
'Villase\~nor, Elena'
'Albaladejo, Jos\'e'

_publ_section_title
;
 Tris(pentafluorophenyl)borane as an efficient catalyst in the guanylation
 reaction of amines.
;
_journal_issue 26
_journal_name_full 'Dalton transactions (Cambridge, England : 2003)'
_journal_page_first 10717
_journal_page_last 10729
_journal_paper_doi 10.1039/c6dt01237j
_journal_volume 45
_journal_year 2016
_chemical_formula_sum 'C28 H15 B F15 N'
_chemical_formula_weight 661.22
_chemical_name_common 1b
_chemical_properties_physical Air-sensitive
_space_group_crystal_system monoclinic
_space_group_IT_number 14
_space_group_name_Hall '-P 2yn'
_space_group_name_H-M_alt 'P 1 21/n 1'
_symmetry_space_group_name_Hall '-P 2yn'
_symmetry_space_group_name_H-M 'P 1 21/n 1'
_atom_sites_solution_hydrogens geom
_atom_sites_solution_primary direct
_atom_sites_solution_secondary difmap
_audit_update_record
;
2016-02-02 deposited with the CCDC.
2016-06-02 downloaded from the CCDC.
;
_cell_angle_alpha 90
_cell_angle_beta 93.7450(10)
_cell_angle_gamma 90
_cell_formula_units_Z 4
_cell_length_a 10.7816(3)
_cell_length_b 17.0803(4)
_cell_length_c 14.4528(4)
_cell_measurement_reflns_used 9958
_cell_measurement_temperature 200.(2)
_cell_measurement_theta_max 25.6056
_cell_measurement_theta_min 2.2866
_cell_volume 2655.84(12)
_computing_cell_refinement 'SAINT V7.68A (Bruker AXS, 2009)'
_computing_data_collection 'Bruker Instrument Service v2010.9.0.0'
_computing_data_reduction 'SAINT V7.68A (Bruker AXS, 2009)'
_computing_structure_refinement 'SHELXL-97 (Sheldrick, 2008)'
_computing_structure_solution 'SHELXS-97 (Sheldrick, 2008)'
_diffrn_ambient_temperature 200.(2)
_diffrn_detector_area_resol_mean 8.3333
_diffrn_measured_fraction_theta_full 0.999
_diffrn_measured_fraction_theta_max 0.999
_diffrn_measurement_device_type BrukerKappaApex2
_diffrn_radiation_wavelength 0.71073
_diffrn_reflns_av_R_equivalents 0.0305
_diffrn_reflns_av_sigmaI/netI 0.0172
_diffrn_reflns_limit_h_max 12
_diffrn_reflns_limit_h_min -12
_diffrn_reflns_limit_k_max 20
_diffrn_reflns_limit_k_min -20
_diffrn_reflns_limit_l_max 17
_diffrn_reflns_limit_l_min -17
_diffrn_reflns_number 43375
_diffrn_reflns_theta_full 25.35
_diffrn_reflns_theta_max 25.35
_diffrn_reflns_theta_min 2.24
_exptl_absorpt_coefficient_mu 0.170
_exptl_absorpt_correction_T_max 0.96
_exptl_absorpt_correction_T_min 0.88
_exptl_absorpt_correction_type multi-scan
_exptl_absorpt_process_details sadabs
_exptl_crystal_colour 'clear colourless'
_exptl_crystal_density_diffrn 1.654
_exptl_crystal_density_method 'not measured'
_exptl_crystal_description prismatic
_exptl_crystal_F_000 1320
_exptl_crystal_size_max 0.390
_exptl_crystal_size_mid 0.360
_exptl_crystal_size_min 0.220
_refine_diff_density_max 1.000
_refine_diff_density_min -0.551
_refine_ls_extinction_method none
_refine_ls_goodness_of_fit_ref 1.016
_refine_ls_hydrogen_treatment refxyz
_refine_ls_matrix_type full
_refine_ls_number_parameters 409
_refine_ls_number_reflns 4860
_refine_ls_number_restraints 0
_refine_ls_restrained_S_all 1.016
_refine_ls_R_factor_all 0.0618
_refine_ls_R_factor_gt 0.0483
_refine_ls_shift/su_max 0.000
_refine_ls_shift/su_mean 0.000
_refine_ls_structure_factor_coef Fsqd
_refine_ls_weighting_details 'calc w=1/[\s^2^(Fo^2^)+(0.0911P)^2^+2.5447P] where P=(Fo^2^+2Fc^2^)/3'
_refine_ls_weighting_scheme calc
_refine_ls_wR_factor_gt 0.1378
_refine_ls_wR_factor_ref 0.1570
_reflns_number_gt 3940
_reflns_number_total 4860
_reflns_threshold_expression >2sigma(I)
_cod_data_source_file c6dt01237j2.cif
_cod_data_source_block I
_cod_depositor_comments 'Adding full bibliography for 7039427--7039429.cif.'
_cod_database_code 7039427

loop_
_space_group_symop_operation_xyz
'x, y, z'
'-x+1/2, y+1/2, -z+1/2'
'-x, -y, -z'
'x-1/2, -y-1/2, z-1/2'

loop_
_atom_site_type_symbol
_atom_site_label
_atom_site_fract_x
_atom_site_fract_y
_atom_site_fract_z
_atom_site_U_iso_or_equiv
_atom_site_adp_type
_atom_site_calc_flag
_atom_site_refinement_flags
_atom_site_occupancy
B B1 0.3026(2) 0.15447(14) 0.66071(17) 0.0238(5) Uani d . 1
C C1 0.2919(2) 0.06590(13) 0.81864(15) 0.0261(5) Uani d . 1
C C2 0.3440(3) 0.00410(16) 0.86816(18) 0.0393(6) Uani d . 1
H H2 0.3978 -0.0312 0.8395 0.047 Uiso calc R 1
C C3 0.3179(3) -0.00667(17) 0.95989(18) 0.0427(7) Uani d . 1
H H3 0.3551 -0.0492 0.9937 0.051 Uiso calc R 1
C C4 0.2388(2) 0.04343(15) 1.00341(16) 0.0323(5) Uani d . 1
C C5 0.1885(2) 0.10536(14) 0.95141(16) 0.0301(5) Uani d . 1
H H5 0.1349 0.141 0.9797 0.036 Uiso calc R 1
C C6 0.2136(2) 0.11713(14) 0.85966(16) 0.0286(5) Uani d . 1
H H6 0.1774 0.1599 0.8256 0.034 Uiso calc R 1
C C7 0.2105(3) 0.03298(19) 1.10534(18) 0.0477(7) Uani d . 1
C C8 0.2772(5) 0.1018(4) 1.1610(2) 0.1029(19) Uani d . 1
H H8A 0.2601 0.0977 1.2266 0.154 Uiso calc R 1
H H8B 0.2459 0.152 1.1363 0.154 Uiso calc R 1
H H8C 0.367 0.0987 1.1548 0.154 Uiso calc R 1
C C9 0.0754(3) 0.0457(3) 1.1202(2) 0.0666(10) Uani d . 1
H H9A 0.0253 0.0075 1.0835 0.1 Uiso calc R 1
H H9B 0.0514 0.0988 1.1007 0.1 Uiso calc R 1
H H9C 0.0615 0.0389 1.1861 0.1 Uiso calc R 1
C C10 0.2539(9) -0.0431(4) 1.1431(4) 0.196(5) Uani d . 1
H H10A 0.243 -0.0447 1.2099 0.294 Uiso calc R 1
H H10B 0.3421 -0.0499 1.1323 0.294 Uiso calc R 1
H H10C 0.2055 -0.0853 1.1122 0.294 Uiso calc R 1
C C11 0.3753(2) 0.22042(13) 0.72563(15) 0.0264(5) Uani d . 1
C C12 0.3246(2) 0.28771(14) 0.76042(16) 0.0308(5) Uani d . 1
C C13 0.3920(3) 0.34188(14) 0.81392(18) 0.0382(6) Uani d . 1
C C14 0.5167(3) 0.33054(16) 0.83495(18) 0.0422(7) Uani d . 1
C C15 0.5719(3) 0.26395(17) 0.80315(19) 0.0414(6) Uani d . 1
C C16 0.5008(2) 0.21132(14) 0.75068(17) 0.0325(5) Uani d . 1
C C17 0.3702(2) 0.13726(13) 0.56344(15) 0.0230(5) Uani d . 1
C C18 0.3470(2) 0.06923(13) 0.51307(15) 0.0241(5) Uani d . 1
C C19 0.3991(2) 0.05086(13) 0.43130(15) 0.0262(5) Uani d . 1
C C20 0.4769(2) 0.10397(15) 0.39408(16) 0.0303(5) Uani d . 1
C C21 0.5004(2) 0.17365(16) 0.43853(17) 0.0344(6) Uani d . 1
C C22 0.4485(2) 0.18886(14) 0.52153(16) 0.0289(5) Uani d . 1
C C23 0.1568(2) 0.17191(13) 0.62919(15) 0.0270(5) Uani d . 1
C C24 0.0553(2) 0.12481(15) 0.64150(17) 0.0328(5) Uani d . 1
C C25 -0.0642(3) 0.14140(18) 0.6074(2) 0.0446(7) Uani d . 1
C C26 -0.0869(3) 0.20843(19) 0.5567(2) 0.0479(7) Uani d . 1
C C27 0.0099(3) 0.25764(17) 0.5407(2) 0.0423(7) Uani d . 1
C C28 0.1278(2) 0.23830(15) 0.57573(17) 0.0323(5) Uani d . 1
F F1 0.20303(14) 0.30413(9) 0.74462(11) 0.0409(4) Uani d . 1
F F2 0.33547(19) 0.40550(9) 0.84606(13) 0.0588(5) Uani d . 1
F F3 0.5835(2) 0.38278(11) 0.88571(13) 0.0626(5) Uani d . 1
F F4 0.69360(17) 0.25128(12) 0.82352(14) 0.0629(5) Uani d . 1
F F5 0.56037(15) 0.14716(9) 0.72113(12) 0.0459(4) Uani d . 1
F F6 0.26863(15) 0.01475(8) 0.54464(9) 0.0374(4) Uani d . 1
F F7 0.37761(15) -0.01782(8) 0.38896(10) 0.0387(4) Uani d . 1
F F8 0.53017(15) 0.08652(10) 0.31530(10) 0.0451(4) Uani d . 1
F F9 0.57363(18) 0.22683(11) 0.40155(11) 0.0569(5) Uani d . 1
F F10 0.47815(16) 0.25878(8) 0.55987(10) 0.0423(4) Uani d . 1
F F11 0.06934(15) 0.05668(9) 0.68904(11) 0.0437(4) Uani d . 1
F F12 -0.15709(16) 0.09224(13) 0.62279(15) 0.0684(6) Uani d . 1
F F13 -0.20215(17) 0.22483(14) 0.52220(17) 0.0750(6) Uani d . 1
F F14 -0.01006(18) 0.32302(11) 0.49088(14) 0.0602(5) Uani d . 1
F F15 0.21966(14) 0.28813(9) 0.55637(11) 0.0407(4) Uani d . 1
N N1 0.31804(19) 0.07218(11) 0.71949(12) 0.0274(4) Uani d . 1
H H1A 0.2684 0.0358 0.6881 0.033 Uiso calc R 1
H H1B 0.3988 0.0559 0.7151 0.033 Uiso calc R 1

loop_
_atom_site_aniso_label
_atom_site_aniso_U_11
_atom_site_aniso_U_22
_atom_site_aniso_U_33
_atom_site_aniso_U_12
_atom_site_aniso_U_13
_atom_site_aniso_U_23
B1 0.0324(13) 0.0197(12) 0.0204(12) 0.0007(10) 0.0088(10) 0.0019(9)
C1 0.0351(12) 0.0230(11) 0.0206(11) -0.0005(9) 0.0056(9) 0.0003(9)
C2 0.0537(16) 0.0348(14) 0.0303(13) 0.0172(12) 0.0098(12) 0.0025(11)
C3 0.0602(17) 0.0392(15) 0.0292(13) 0.0177(13) 0.0050(12) 0.0094(11)
C4 0.0403(14) 0.0351(13) 0.0217(11) 0.0040(11) 0.0039(10) 0.0032(10)
C5 0.0366(13) 0.0297(12) 0.0245(11) 0.0052(10) 0.0061(10) 0.0001(9)
C6 0.0377(13) 0.0239(11) 0.0244(11) 0.0042(10) 0.0044(10) 0.0042(9)
C7 0.0608(18) 0.0599(19) 0.0230(13) 0.0146(15) 0.0075(12) 0.0129(12)
C8 0.089(3) 0.188(6) 0.0310(17) -0.037(3) 0.0020(18) -0.014(3)
C9 0.068(2) 0.101(3) 0.0319(15) -0.007(2) 0.0174(15) 0.0138(17)
C10 0.370(12) 0.148(5) 0.086(3) 0.172(7) 0.138(6) 0.090(4)
C11 0.0382(13) 0.0230(11) 0.0186(10) 0.0003(10) 0.0074(9) 0.0014(9)
C12 0.0408(14) 0.0258(12) 0.0271(12) -0.0012(10) 0.0125(10) -0.0010(9)
C13 0.0619(18) 0.0227(12) 0.0315(13) -0.0031(12) 0.0145(12) -0.0068(10)
C14 0.0634(19) 0.0322(14) 0.0304(13) -0.0153(13) -0.0009(12) -0.0057(11)
C15 0.0463(16) 0.0424(15) 0.0341(14) -0.0043(12) -0.0076(12) 0.0017(12)
C16 0.0423(14) 0.0281(12) 0.0267(12) 0.0042(10) 0.0005(10) -0.0025(10)
C17 0.0265(11) 0.0219(11) 0.0209(10) 0.0006(9) 0.0038(9) -0.0009(8)
C18 0.0259(11) 0.0247(11) 0.0219(10) -0.0045(9) 0.0031(9) 0.0011(9)
C19 0.0292(11) 0.0249(11) 0.0244(11) -0.0004(9) 0.0000(9) -0.0069(9)
C20 0.0287(12) 0.0411(14) 0.0221(11) -0.0045(10) 0.0080(9) -0.0089(10)
C21 0.0358(13) 0.0387(14) 0.0300(13) -0.0162(11) 0.0124(10) -0.0044(11)
C22 0.0358(13) 0.0253(12) 0.0262(12) -0.0067(10) 0.0070(10) -0.0057(9)
C23 0.0328(12) 0.0257(12) 0.0234(11) 0.0011(9) 0.0078(9) -0.0022(9)
C24 0.0393(14) 0.0321(13) 0.0275(12) -0.0035(11) 0.0066(10) 0.0000(10)
C25 0.0346(14) 0.0555(18) 0.0438(16) -0.0133(13) 0.0044(12) -0.0037(13)
C26 0.0339(14) 0.0609(19) 0.0479(17) 0.0071(13) -0.0051(12) -0.0014(14)
C27 0.0447(16) 0.0405(15) 0.0413(15) 0.0098(12) -0.0010(12) 0.0057(12)
C28 0.0356(13) 0.0309(13) 0.0309(13) 0.0015(10) 0.0067(10) 0.0009(10)
F1 0.0410(9) 0.0346(8) 0.0490(9) 0.0051(6) 0.0181(7) -0.0096(7)
F2 0.0859(14) 0.0301(9) 0.0624(11) 0.0001(8) 0.0204(10) -0.0218(8)
F3 0.0879(14) 0.0478(10) 0.0501(10) -0.0238(10) -0.0104(10) -0.0149(8)
F4 0.0510(11) 0.0634(12) 0.0706(13) -0.0004(9) -0.0247(9) -0.0068(10)
F5 0.0431(9) 0.0404(9) 0.0526(10) 0.0146(7) -0.0088(7) -0.0122(7)
F6 0.0539(9) 0.0298(8) 0.0296(7) -0.0181(7) 0.0114(7) -0.0038(6)
F7 0.0512(9) 0.0331(8) 0.0320(8) -0.0085(7) 0.0054(6) -0.0148(6)
F8 0.0474(9) 0.0585(10) 0.0318(8) -0.0147(8) 0.0209(7) -0.0183(7)
F9 0.0747(12) 0.0584(11) 0.0416(9) -0.0409(9) 0.0331(9) -0.0147(8)
F10 0.0640(10) 0.0309(8) 0.0343(8) -0.0204(7) 0.0203(7) -0.0113(6)
F11 0.0482(9) 0.0377(9) 0.0455(9) -0.0138(7) 0.0051(7) 0.0088(7)
F12 0.0416(10) 0.0836(14) 0.0794(14) -0.0275(10) -0.0001(9) 0.0059(11)
F13 0.0389(10) 0.0918(16) 0.0914(16) 0.0084(10) -0.0177(10) 0.0072(13)
F14 0.0601(11) 0.0527(11) 0.0664(12) 0.0171(9) -0.0082(9) 0.0184(9)
F15 0.0441(9) 0.0324(8) 0.0463(9) -0.0007(6) 0.0088(7) 0.0144(7)
N1 0.0398(11) 0.0216(10) 0.0214(9) 0.0021(8) 0.0071(8) 0.0000(8)

loop_
_atom_type_symbol
_atom_type_description
_atom_type_scat_dispersion_real
_atom_type_scat_dispersion_imag
_atom_type_scat_source
C C 0.0033 0.0016 'International Tables Vol C Tables 4.2.6.8 and 6.1.1.4'
H H 0.0000 0.0000 'International Tables Vol C Tables 4.2.6.8 and 6.1.1.4'
N N 0.0061 0.0033 'International Tables Vol C Tables 4.2.6.8 and 6.1.1.4'
B B 0.0013 0.0007 'International Tables Vol C Tables 4.2.6.8 and 6.1.1.4'
F F 0.0171 0.0103 'International Tables Vol C Tables 4.2.6.8 and 6.1.1.4'

loop_
_geom_angle_atom_site_label_1
_geom_angle_atom_site_label_2
_geom_angle_atom_site_label_3
_geom_angle
C11 B1 C23 116.80(19)
C11 B1 N1 105.30(18)
C23 B1 N1 111.26(18)
C11 B1 C17 112.95(18)
C23 B1 C17 105.37(18)
N1 B1 C17 104.60(17)
C2 C1 C6 120.3(2)
C2 C1 N1 117.5(2)
C6 C1 N1 122.1(2)
C1 C2 C3 119.9(2)
C1 C2 H2 120.0
C3 C2 H2 120.0
C2 C3 C4 121.4(2)
C2 C3 H3 119.3
C4 C3 H3 119.3
C5 C4 C3 117.0(2)
C5 C4 C7 120.9(2)
C3 C4 C7 122.0(2)
C6 C5 C4 122.4(2)
C6 C5 H5 118.8
C4 C5 H5 118.8
C1 C6 C5 118.9(2)
C1 C6 H6 120.5
C5 C6 H6 120.5
C10 C7 C9 111.2(4)
C10 C7 C4 112.3(3)
C9 C7 C4 112.1(2)
C10 C7 C8 110.3(5)
C9 C7 C8 103.5(3)
C4 C7 C8 107.0(3)
C7 C8 H8A 109.5
C7 C8 H8B 109.5
H8A C8 H8B 109.5
C7 C8 H8C 109.5
H8A C8 H8C 109.5
H8B C8 H8C 109.5
C7 C9 H9A 109.5
C7 C9 H9B 109.5
H9A C9 H9B 109.5
C7 C9 H9C 109.5
H9A C9 H9C 109.5
H9B C9 H9C 109.5
C7 C10 H10A 109.5
C7 C10 H10B 109.5
H10A C10 H10B 109.5
C7 C10 H10C 109.5
H10A C10 H10C 109.5
H10B C10 H10C 109.5
C12 C11 C16 113.6(2)
C12 C11 B1 126.6(2)
C16 C11 B1 119.7(2)
F1 C12 C11 121.1(2)
F1 C12 C13 115.3(2)
C11 C12 C13 123.7(2)
F2 C13 C14 119.9(2)
F2 C13 C12 120.0(3)
C14 C13 C12 120.1(2)
F3 C14 C13 120.8(3)
F3 C14 C15 120.4(3)
C13 C14 C15 118.8(2)
F4 C15 C14 119.8(3)
F4 C15 C16 121.1(3)
C14 C15 C16 119.1(3)
F5 C16 C15 116.3(2)
F5 C16 C11 118.9(2)
C15 C16 C11 124.7(2)
C18 C17 C22 113.46(19)
C18 C17 B1 121.45(19)
C22 C17 B1 125.01(19)
F6 C18 C19 115.49(19)
F6 C18 C17 119.61(19)
C19 C18 C17 124.9(2)
F7 C19 C20 119.6(2)
F7 C19 C18 121.6(2)
C20 C19 C18 118.7(2)
F8 C20 C21 121.0(2)
F8 C20 C19 119.6(2)
C21 C20 C19 119.4(2)
F9 C21 C20 119.9(2)
F9 C21 C22 120.2(2)
C20 C21 C22 119.9(2)
F10 C22 C21 115.2(2)
F10 C22 C17 121.3(2)
C21 C22 C17 123.5(2)
C24 C23 C28 113.2(2)
C24 C23 B1 127.9(2)
C28 C23 B1 118.6(2)
F11 C24 C25 115.4(2)
F11 C24 C23 120.2(2)
C25 C24 C23 124.4(2)
F12 C25 C26 120.2(3)
F12 C25 C24 120.3(3)
C26 C25 C24 119.5(3)
F13 C26 C27 120.5(3)
F13 C26 C25 120.2(3)
C27 C26 C25 119.3(3)
F14 C27 C26 120.3(3)
F14 C27 C28 120.6(3)
C26 C27 C28 119.0(3)
F15 C28 C27 116.4(2)
F15 C28 C23 119.1(2)
C27 C28 C23 124.5(2)
C1 N1 B1 122.81(17)
C1 N1 H1A 106.6
B1 N1 H1A 106.6
C1 N1 H1B 106.6
B1 N1 H1B 106.6
H1A N1 H1B 106.6

loop_
_geom_bond_atom_site_label_1
_geom_bond_atom_site_label_2
_geom_bond_distance
B1 C11 1.633(3)
B1 C23 1.635(3)
B1 N1 1.645(3)
B1 C17 1.652(3)
C1 C2 1.375(3)
C1 C6 1.376(3)
C1 N1 1.482(3)
C2 C3 1.385(4)
C2 H2 0.95
C3 C4 1.388(4)
C3 H3 0.95
C4 C5 1.387(3)
C4 C7 1.534(3)
C5 C6 1.385(3)
C5 H5 0.95
C6 H6 0.95
C7 C10 1.474(5)
C7 C9 1.502(5)
C7 C8 1.572(6)
C8 H8A 0.98
C8 H8B 0.98
C8 H8C 0.98
C9 H9A 0.98
C9 H9B 0.98
C9 H9C 0.98
C10 H10A 0.98
C10 H10B 0.98
C10 H10C 0.98
C11 C12 1.382(3)
C11 C16 1.387(4)
C12 F1 1.345(3)
C12 C13 1.382(4)
C13 F2 1.344(3)
C13 C14 1.372(4)
C14 F3 1.336(3)
C14 C15 1.376(4)
C15 F4 1.343(3)
C15 C16 1.377(4)
C16 F5 1.354(3)
C17 C18 1.385(3)
C17 C22 1.386(3)
C18 F6 1.356(3)
C18 C19 1.377(3)
C19 F7 1.336(3)
C19 C20 1.369(3)
C20 F8 1.342(3)
C20 C21 1.368(4)
C21 F9 1.338(3)
C21 C22 1.381(3)
C22 F10 1.346(3)
C23 C24 1.379(3)
C23 C28 1.396(3)
C24 F11 1.355(3)
C24 C25 1.378(4)
C25 F12 1.337(3)
C25 C26 1.373(4)
C26 F13 1.338(3)
C26 C27 1.372(4)
C27 F14 1.338(3)
C27 C28 1.378(4)
C28 F15 1.349(3)
N1 H1A 0.92
N1 H1B 0.92
